data_1568979
loop_
_publ_author_name
'Oberdorf, Kai'
'Hanft, Anna'
'Xie, Xiulan'
'Bickelhaupt, F. Matthias'
'Poater, Jordi'
'Lichtenberg, Crispin'

_publ_section_title
;
 Insertion of CO<sub>2</sub> and CS<sub>2</sub> into Bi-N bonds enables
 catalyzed CH-activation and light-induced bismuthinidene transfer.
;
_journal_issue 19
_journal_name_full 'Chemical science'
_journal_page_first 5214
_journal_page_last 5219
_journal_paper_doi 10.1039/d3sc01635h
_journal_volume 14
_journal_year 2023
_chemical_formula_moiety 'C22 H27 Bi F3 N O6 S3'
_chemical_formula_sum 'C22 H27 Bi F3 N O6 S3'
_chemical_formula_weight 763.60
_space_group_crystal_system orthorhombic
_space_group_IT_number 52
_space_group_name_Hall '-P 2a 2bc'
_space_group_name_H-M_alt 'P n n a'
_atom_sites_solution_hydrogens geom
_atom_sites_solution_primary dual
_atom_sites_solution_secondary difmap
_audit_creation_method SHELXL-2018/3
_audit_update_record
;
2022-11-30 deposited with the CCDC.	2023-04-21 downloaded from the CCDC.
;
_cell_angle_alpha 90
_cell_angle_beta 90
_cell_angle_gamma 90
_cell_formula_units_Z 8
_cell_length_a 17.7035(14)
_cell_length_b 24.613(2)
_cell_length_c 14.9608(12)
_cell_measurement_reflns_used 9813
_cell_measurement_temperature 100(2)
_cell_measurement_theta_max 26.49
_cell_measurement_theta_min 2.30
_cell_volume 6519.0(9)
_computing_cell_refinement 'Saint+ ver. V8.40A (Bruker AXS)'
_computing_data_collection 'APEX2 ver. 2014.9 (Bruker AXS)'
_computing_data_reduction 'Saint+ ver. V8.40A (Bruker AXS)'
_computing_molecular_graphics 'ShelXLe (Huebschle et all, 2011)'
_computing_publication_material 'SHELXL-2018/3 (Sheldrick, 2018)'
_computing_structure_refinement 'SHELXL-2018/3 (Sheldrick, 2018)'
_computing_structure_solution 'SHELXT (Sheldrick, 2014)'
_diffrn_ambient_temperature 100(2)
_diffrn_detector 'CMOS area detector (Photon 100)'
_diffrn_detector_area_resol_mean 10.24
_diffrn_measured_fraction_theta_full 1.000
_diffrn_measured_fraction_theta_max 0.999
_diffrn_measurement_device_type 'Bruker D8 Quest'
_diffrn_measurement_method '\f and \w scans'
_diffrn_radiation_monochromator 'multi-layer mirror'
_diffrn_radiation_type MoK\a
_diffrn_radiation_wavelength 0.71073
_diffrn_reflns_av_R_equivalents 0.0557
_diffrn_reflns_av_unetI/netI 0.0201
_diffrn_reflns_Laue_measured_fraction_full 1.000
_diffrn_reflns_Laue_measured_fraction_max 0.999
_diffrn_reflns_limit_h_max 22
_diffrn_reflns_limit_h_min -22
_diffrn_reflns_limit_k_max 30
_diffrn_reflns_limit_k_min -30
_diffrn_reflns_limit_l_max 18
_diffrn_reflns_limit_l_min -18
_diffrn_reflns_number 114474
_diffrn_reflns_point_group_measured_fraction_full 1.000
_diffrn_reflns_point_group_measured_fraction_max 0.999
_diffrn_reflns_theta_full 26.000
_diffrn_reflns_theta_max 26.507
_diffrn_reflns_theta_min 1.593
_diffrn_source 'microfocus sealed tube (Incoatec ImS)'
_exptl_absorpt_coefficient_mu 5.649
_exptl_absorpt_correction_T_max 0.2602
_exptl_absorpt_correction_T_min 0.1808
_exptl_absorpt_correction_type multi-scan
_exptl_absorpt_process_details 'SadAbs 2016/2 (Bruker AXS)'
_exptl_crystal_colour colourless
_exptl_crystal_density_diffrn 1.556
_exptl_crystal_description block
_exptl_crystal_F_000 2976
_exptl_crystal_size_max 0.211
_exptl_crystal_size_mid 0.196
_exptl_crystal_size_min 0.155
_refine_diff_density_max 1.714
_refine_diff_density_min -0.851
_refine_diff_density_rms 0.085
_refine_ls_extinction_method none
_refine_ls_goodness_of_fit_ref 1.053
_refine_ls_hydrogen_treatment constr
_refine_ls_matrix_type full
_refine_ls_number_parameters 483
_refine_ls_number_reflns 6766
_refine_ls_number_restraints 677
_refine_ls_restrained_S_all 1.026
_refine_ls_R_factor_all 0.0304
_refine_ls_R_factor_gt 0.0218
_refine_ls_shift/su_max 0.033
_refine_ls_shift/su_mean 0.002
_refine_ls_structure_factor_coef Fsqd
_refine_ls_weighting_details 'w=1/[\s^2^(Fo^2^)+(0.0260P)^2^+9.2898P] where P=(Fo^2^+2Fc^2^)/3'
_refine_ls_weighting_scheme calc
_refine_ls_wR_factor_gt 0.0522
_refine_ls_wR_factor_ref 0.0558
_reflns_Friedel_coverage 0.000
_reflns_number_gt 5720
_reflns_number_total 6766
_reflns_threshold_expression 'I > 2\s(I)'
_cod_data_source_file d3sc01635h2.cif
_cod_data_source_block 3-Me
_cod_depositor_comments 'Adding full bibliography for 1568978--1568980.cif.'
_cod_original_cell_volume 6519.1(9)
_cod_database_code 1568979
_shelx_shelxl_version_number 2018/3
_shelx_space_group_comment
;
The symmetry employed for this shelxl refinement is uniquely defined
by the following loop, which should always be used as a source of
symmetry information in preference to the above space-group names.
They are only intended as comments.
;

loop_
_space_group_symop_operation_xyz
'x, y, z'
'-x+1/2, -y, z'
'-x+1/2, y+1/2, -z+1/2'
'x, -y+1/2, -z+1/2'
'-x, -y, -z'
'x-1/2, y, -z'
'x-1/2, -y-1/2, z-1/2'
'-x, y-1/2, z-1/2'

loop_
_atom_site_label
_atom_site_type_symbol
_atom_site_fract_x
_atom_site_fract_y
_atom_site_fract_z
_atom_site_U_iso_or_equiv
_atom_site_adp_type
_atom_site_occupancy
_atom_site_site_symmetry_order
_atom_site_calc_flag
_atom_site_refinement_flags_posn
_atom_site_refinement_flags_adp
_atom_site_refinement_flags_occupancy
_atom_site_disorder_assembly
_atom_site_disorder_group
Bi1_1 Bi 0.78991(2) 0.27478(2) 0.45260(2) 0.02073(4) Uani 1 1 d D . . . .
N1_1 N 0.71286(12) 0.34463(9) 0.24382(17) 0.0194(5) Uani 1 1 d . . . . .
C1_1 C 0.73508(16) 0.30698(12) 0.1855(2) 0.0205(6) Uani 1 1 d . . . . .
S1_1 S 0.82988(4) 0.29840(3) 0.16605(5) 0.02419(16) Uani 1 1 d . . . . .
S2_1 S 0.67159(4) 0.26589(3) 0.13076(5) 0.02031(15) Uani 1 1 d . . . . .
C2_2 C 0.63529(16) 0.36328(11) 0.2520(2) 0.0216(6) Uani 1 1 d . . . . .
C3_2 C 0.59594(18) 0.38091(13) 0.1770(2) 0.0287(7) Uani 1 1 d . . . . .
H3_2 H 0.618278 0.378603 0.119431 0.034 Uiso 1 1 calc R U . . .
C4_2 C 0.52358(18) 0.40196(13) 0.1872(3) 0.0350(8) Uani 1 1 d . . . . .
H4_2 H 0.496664 0.413834 0.135843 0.042 Uiso 1 1 calc R U . . .
C5_2 C 0.48983(17) 0.40600(13) 0.2704(3) 0.0333(8) Uani 1 1 d . . . . .
C6_2 C 0.53026(18) 0.38781(13) 0.3447(2) 0.0318(8) Uani 1 1 d . . . . .
H6_2 H 0.507725 0.389804 0.402231 0.038 Uiso 1 1 calc R U . . .
C7_2 C 0.60267(17) 0.36685(12) 0.3363(2) 0.0266(7) Uani 1 1 d . . . . .
H7_2 H 0.629676 0.355069 0.387598 0.032 Uiso 1 1 calc R U . . .
C8_2 C 0.41221(19) 0.43047(15) 0.2824(3) 0.0480(11) Uani 1 1 d . . . . .
H8A_2 H 0.380196 0.405176 0.315919 0.072 Uiso 1 1 calc R U . . .
H8B_2 H 0.389651 0.437376 0.223666 0.072 Uiso 1 1 calc R U . . .
H8C_2 H 0.416432 0.464741 0.315378 0.072 Uiso 1 1 calc R U . . .
C9_3 C 0.76868(15) 0.37491(12) 0.2949(2) 0.0215(6) Uani 1 1 d . . . . .
C10_3 C 0.78537(16) 0.42680(12) 0.2636(2) 0.0266(7) Uani 1 1 d . . . . .
H10_3 H 0.760972 0.440443 0.211701 0.032 Uiso 1 1 calc R U . . .
C11_3 C 0.83783(17) 0.45849(13) 0.3087(2) 0.0299(7) Uani 1 1 d . . . . .
H11_3 H 0.849339 0.493824 0.287049 0.036 Uiso 1 1 calc R U . . .
C12_3 C 0.87344(17) 0.43949(12) 0.3842(2) 0.0264(7) Uani 1 1 d . . . . .
C13_3 C 0.85514(17) 0.38771(13) 0.4146(2) 0.0261(7) Uani 1 1 d . . . . .
H13_3 H 0.878829 0.374833 0.467538 0.031 Uiso 1 1 calc R U . . .
C14_3 C 0.80359(15) 0.35369(12) 0.3712(2) 0.0219(6) Uani 1 1 d . . . . .
C15_3 C 0.93060(19) 0.47327(14) 0.4339(3) 0.0367(8) Uani 1 1 d . . . . .
H15A_3 H 0.928427 0.464523 0.497761 0.055 Uiso 1 1 calc R U . . .
H15B_3 H 0.919279 0.511895 0.425297 0.055 Uiso 1 1 calc R U . . .
H15C_3 H 0.981286 0.465390 0.410998 0.055 Uiso 1 1 calc R U . . .
C1_4 C 0.9856(12) 0.2838(6) 0.3588(13) 0.039(2) Uani 0.596(9) 1 d . U P A 1
H1A_4 H 1.025294 0.311158 0.366719 0.058 Uiso 0.596(9) 1 calc R U P A 1
H1B_4 H 0.950354 0.295978 0.312362 0.058 Uiso 0.596(9) 1 calc R U P A 1
H1C_4 H 1.008421 0.249250 0.340836 0.058 Uiso 0.596(9) 1 calc R U P A 1
O2_4 O 0.9460(15) 0.2768(8) 0.4406(14) 0.0304(16) Uani 0.596(9) 1 d . U P A 1
C3_4 C 0.9963(8) 0.2581(6) 0.5051(7) 0.0308(13) Uani 0.596(9) 1 d . U P A 1
H3A_4 H 1.037398 0.284864 0.513649 0.037 Uiso 0.596(9) 1 calc R U P A 1
H3B_4 H 1.019033 0.223349 0.485470 0.037 Uiso 0.596(9) 1 calc R U P A 1
C4_4 C 0.9544(7) 0.2499(7) 0.5915(9) 0.0311(13) Uani 0.596(9) 1 d . U P A 1
H4A_4 H 0.990203 0.239017 0.639069 0.037 Uiso 0.596(9) 1 calc R U P A 1
H4B_4 H 0.930062 0.284409 0.609843 0.037 Uiso 0.596(9) 1 calc R U P A 1
O5_4 O 0.8982(10) 0.2087(10) 0.5802(16) 0.0298(12) Uani 0.596(9) 1 d . U P A 1
C6_4 C 0.8560(5) 0.1986(5) 0.6554(9) 0.0315(13) Uani 0.596(9) 1 d . U P A 1
H6A_4 H 0.832250 0.232689 0.676313 0.038 Uiso 0.596(9) 1 calc R U P A 1
H6B_4 H 0.889263 0.184877 0.703605 0.038 Uiso 0.596(9) 1 calc R U P A 1
C7_4 C 0.7957(7) 0.1571(5) 0.6354(6) 0.0365(13) Uani 0.596(9) 1 d . U P A 1
H7A_4 H 0.766323 0.151099 0.690845 0.044 Uiso 0.596(9) 1 calc R U P A 1
H7B_4 H 0.821037 0.122401 0.620690 0.044 Uiso 0.596(9) 1 calc R U P A 1
O8_4 O 0.7390(5) 0.1699(3) 0.5594(5) 0.0390(13) Uani 0.596(9) 1 d . U P A 1
C9_4 C 0.6722(4) 0.1881(4) 0.5997(5) 0.055(2) Uani 0.596(9) 1 d . U P A 1
H9A_4 H 0.649876 0.158594 0.634811 0.082 Uiso 0.596(9) 1 calc R U P A 1
H9B_4 H 0.636468 0.199692 0.553455 0.082 Uiso 0.596(9) 1 calc R U P A 1
H9C_4 H 0.683530 0.218881 0.639153 0.082 Uiso 0.596(9) 1 calc R U P A 1
C1_14 C 0.9838(16) 0.2968(8) 0.3687(18) 0.031(3) Uani 0.404(9) 1 d . U P A 2
H1A_14 H 1.020905 0.325062 0.382750 0.047 Uiso 0.404(9) 1 calc R U P A 2
H1B_14 H 0.947646 0.310657 0.324737 0.047 Uiso 0.404(9) 1 calc R U P A 2
H1C_14 H 1.009844 0.264965 0.344078 0.047 Uiso 0.404(9) 1 calc R U P A 2
O2_14 O 0.944(2) 0.2813(13) 0.450(2) 0.0296(17) Uani 0.404(9) 1 d . U P A 2
C3_14 C 0.9906(13) 0.2591(10) 0.5225(11) 0.0303(14) Uani 0.404(9) 1 d . U P A 2
H3A_14 H 1.030970 0.285255 0.538001 0.036 Uiso 0.404(9) 1 calc R U P A 2
H3B_14 H 1.014759 0.224868 0.502633 0.036 Uiso 0.404(9) 1 calc R U P A 2
C4_14 C 0.9429(10) 0.2484(10) 0.6023(13) 0.0306(14) Uani 0.404(9) 1 d . U P A 2
H4A_14 H 0.974159 0.235060 0.652500 0.037 Uiso 0.404(9) 1 calc R U P A 2
H4B_14 H 0.916748 0.282057 0.621378 0.037 Uiso 0.404(9) 1 calc R U P A 2
O5_14 O 0.8907(15) 0.2092(15) 0.577(2) 0.0300(13) Uani 0.404(9) 1 d . U P A 2
C6_14 C 0.8409(8) 0.1923(7) 0.6520(13) 0.0319(14) Uani 0.404(9) 1 d . U P A 2
H6A_14 H 0.871535 0.177927 0.702006 0.038 Uiso 0.404(9) 1 calc R U P A 2
H6B_14 H 0.811225 0.223673 0.673942 0.038 Uiso 0.404(9) 1 calc R U P A 2
C7_14 C 0.7899(10) 0.1496(7) 0.6172(10) 0.0360(14) Uani 0.404(9) 1 d . U P A 2
H7A_14 H 0.814544 0.125694 0.572720 0.043 Uiso 0.404(9) 1 calc R U P A 2
H7B_14 H 0.766345 0.127660 0.665122 0.043 Uiso 0.404(9) 1 calc R U P A 2
O8_14 O 0.7417(8) 0.1852(5) 0.5799(8) 0.0397(16) Uani 0.404(9) 1 d . U P A 2
C9_14 C 0.6757(6) 0.1487(6) 0.5686(8) 0.052(2) Uani 0.404(9) 1 d . U P A 2
H9A_14 H 0.692587 0.113808 0.544326 0.078 Uiso 0.404(9) 1 calc R U P A 2
H9B_14 H 0.639521 0.165411 0.527241 0.078 Uiso 0.404(9) 1 calc R U P A 2
H9C_14 H 0.651365 0.142906 0.626614 0.078 Uiso 0.404(9) 1 calc R U P A 2
S3_5 S 0.7002(9) 0.3475(7) 0.6196(9) 0.0272(8) Uani 0.610(17) 1 d . U P A 1
O4_5 O 0.7842(8) 0.3432(6) 0.6198(9) 0.034(2) Uani 0.610(17) 1 d . U P A 1
O5_5 O 0.6718(5) 0.3228(4) 0.5330(10) 0.0285(13) Uani 0.610(17) 1 d D U P A 1
O6_5 O 0.6610(7) 0.3306(5) 0.6933(11) 0.0351(19) Uani 0.610(17) 1 d . U P A 1
C22_5 C 0.6923(4) 0.4214(4) 0.6138(5) 0.0366(12) Uani 0.610(17) 1 d D U P A 1
F1_5 F 0.7340(5) 0.4412(3) 0.5475(6) 0.0542(17) Uani 0.610(17) 1 d D U P A 1
F2_5 F 0.6210(4) 0.4366(4) 0.6007(5) 0.0496(16) Uani 0.610(17) 1 d D U P A 1
F3_5 F 0.7160(4) 0.4434(3) 0.6901(6) 0.0480(12) Uani 0.610(17) 1 d D U P A 1
S3_15 S 0.7031(15) 0.3464(11) 0.6135(16) 0.0304(11) Uani 0.390(17) 1 d . U P A 2
O4_15 O 0.7783(12) 0.3364(9) 0.6385(13) 0.026(2) Uani 0.390(17) 1 d . U P A 2
O5_15 O 0.6776(9) 0.3309(6) 0.5305(17) 0.0288(15) Uani 0.390(17) 1 d D U P A 2
O6_15 O 0.6473(11) 0.3399(8) 0.6919(18) 0.031(2) Uani 0.390(17) 1 d . U P A 2
C22_15 C 0.6836(8) 0.4179(7) 0.5920(10) 0.0368(13) Uani 0.390(17) 1 d . U P A 2
F1_15 F 0.7153(6) 0.4366(5) 0.5188(9) 0.0443(19) Uani 0.390(17) 1 d . U P A 2
F2_15 F 0.6088(7) 0.4250(6) 0.5833(9) 0.047(2) Uani 0.390(17) 1 d . U P A 2
F3_15 F 0.7082(7) 0.4492(5) 0.6617(9) 0.0480(12) Uani 0.390(17) 1 d . U P A 2

loop_
_atom_site_aniso_label
_atom_site_aniso_U_11
_atom_site_aniso_U_22
_atom_site_aniso_U_33
_atom_site_aniso_U_23
_atom_site_aniso_U_13
_atom_site_aniso_U_12
Bi1_1 0.01733(6) 0.02386(7) 0.02100(7) 0.00198(4) -0.00356(4) -0.00313(4)
N1_1 0.0138(11) 0.0181(12) 0.0263(13) 0.0014(10) -0.0026(10) 0.0004(9)
C1_1 0.0171(13) 0.0224(15) 0.0219(15) 0.0070(12) -0.0016(12) -0.0003(12)
S1_1 0.0134(3) 0.0301(4) 0.0290(4) -0.0010(3) 0.0008(3) 0.0018(3)
S2_1 0.0145(3) 0.0253(4) 0.0211(4) -0.0001(3) -0.0006(3) 0.0017(3)
C2_2 0.0147(13) 0.0167(14) 0.0335(17) -0.0010(12) -0.0022(12) -0.0013(11)
C3_2 0.0254(16) 0.0281(17) 0.0326(18) 0.0016(14) -0.0005(14) 0.0038(14)
C4_2 0.0246(17) 0.0272(17) 0.053(2) -0.0036(16) -0.0143(16) 0.0056(14)
C5_2 0.0186(15) 0.0230(17) 0.058(2) -0.0106(16) -0.0016(15) -0.0006(13)
C6_2 0.0224(16) 0.0257(17) 0.047(2) -0.0093(15) 0.0095(15) -0.0013(13)
C7_2 0.0216(15) 0.0226(15) 0.0354(18) -0.0014(13) 0.0020(13) -0.0008(13)
C8_2 0.0195(17) 0.039(2) 0.086(3) -0.020(2) -0.0047(18) 0.0054(15)
C9_3 0.0131(13) 0.0241(15) 0.0273(17) -0.0006(13) 0.0011(12) 0.0020(12)
C10_3 0.0207(15) 0.0251(16) 0.0340(18) 0.0032(13) -0.0038(13) 0.0024(12)
C11_3 0.0226(15) 0.0188(15) 0.048(2) 0.0037(14) 0.0001(15) -0.0019(13)
C12_3 0.0182(14) 0.0226(15) 0.0384(19) -0.0022(13) -0.0010(13) -0.0037(12)
C13_3 0.0196(15) 0.0308(17) 0.0280(17) 0.0022(14) -0.0040(13) -0.0043(13)
C14_3 0.0150(14) 0.0225(15) 0.0282(17) -0.0004(12) 0.0004(12) -0.0007(11)
C15_3 0.0275(17) 0.0310(18) 0.052(2) -0.0005(16) -0.0073(16) -0.0076(15)
C1_4 0.026(3) 0.049(6) 0.041(4) -0.001(4) -0.001(3) -0.011(5)
O2_4 0.018(2) 0.039(3) 0.034(4) 0.005(3) -0.005(3) -0.004(2)
C3_4 0.019(2) 0.041(2) 0.032(3) 0.002(3) -0.005(2) -0.0015(19)
C4_4 0.022(3) 0.0404(19) 0.031(3) 0.001(2) -0.007(2) 0.000(2)
O5_4 0.024(3) 0.0380(17) 0.027(2) -0.0002(17) -0.005(2) 0.003(2)
C6_4 0.027(3) 0.041(2) 0.027(2) 0.0060(19) -0.007(2) 0.004(2)
C7_4 0.031(2) 0.050(3) 0.029(3) 0.010(2) -0.007(2) 0.001(2)
O8_4 0.0308(18) 0.054(3) 0.032(3) 0.011(2) -0.003(2) -0.003(2)
C9_4 0.039(3) 0.081(5) 0.043(4) 0.023(3) 0.006(3) 0.002(3)
C1_14 0.019(4) 0.036(6) 0.039(5) -0.003(5) 0.003(4) 0.001(5)
O2_14 0.018(2) 0.039(3) 0.032(4) 0.002(3) -0.003(3) -0.002(3)
C3_14 0.019(3) 0.040(2) 0.032(3) 0.000(3) -0.005(3) 0.000(2)
C4_14 0.023(3) 0.040(2) 0.029(3) 0.000(2) -0.003(2) 0.003(2)
O5_14 0.025(3) 0.038(2) 0.027(2) 0.001(2) -0.005(2) 0.003(2)
C6_14 0.028(3) 0.041(3) 0.026(2) 0.008(2) -0.004(3) 0.003(2)
C7_14 0.030(2) 0.047(3) 0.031(3) 0.009(2) -0.003(3) -0.001(2)
O8_14 0.030(2) 0.056(3) 0.033(3) 0.014(3) -0.003(3) -0.001(3)
C9_14 0.038(4) 0.075(5) 0.043(5) 0.028(4) -0.007(4) -0.012(4)
S3_5 0.0233(15) 0.0298(11) 0.0286(19) -0.0041(13) -0.0051(13) -0.0001(11)
O4_5 0.028(3) 0.037(4) 0.035(5) -0.005(3) -0.007(3) 0.001(3)
O5_5 0.024(2) 0.035(3) 0.0267(19) 0.002(2) -0.0040(17) -0.006(2)
O6_5 0.035(4) 0.041(4) 0.030(2) -0.001(3) -0.001(3) 0.007(3)
C22_5 0.034(2) 0.035(2) 0.041(3) -0.003(2) -0.003(2) 0.0032(18)
F1_5 0.067(4) 0.036(2) 0.059(4) 0.004(3) 0.013(3) -0.003(3)
F2_5 0.045(3) 0.044(3) 0.060(3) -0.013(2) -0.016(2) 0.020(2)
F3_5 0.055(2) 0.0347(18) 0.054(3) -0.010(2) -0.011(2) 0.0043(15)
S3_15 0.0268(19) 0.0322(18) 0.032(2) -0.0003(18) -0.0020(17) -0.0024(16)
O4_15 0.021(4) 0.027(4) 0.029(5) 0.001(4) -0.005(4) 0.003(3)
O5_15 0.023(2) 0.035(3) 0.028(2) 0.001(3) -0.002(2) -0.008(2)
O6_15 0.028(5) 0.036(5) 0.029(3) -0.004(4) 0.001(4) 0.007(4)
C22_15 0.034(2) 0.035(2) 0.042(3) -0.004(2) -0.002(2) 0.001(2)
F1_15 0.045(4) 0.033(3) 0.055(4) 0.005(4) 0.002(3) 0.000(3)
F2_15 0.034(3) 0.042(5) 0.066(5) -0.010(4) -0.004(3) 0.005(3)
F3_15 0.055(2) 0.0347(18) 0.054(3) -0.010(2) -0.011(2) 0.0043(15)

loop_
_atom_type_symbol
_atom_type_description
_atom_type_scat_dispersion_real
_atom_type_scat_dispersion_imag
_atom_type_scat_source
C C 0.0033 0.0016 'International Tables Vol C Tables 4.2.6.8 and 6.1.1.4'
H H 0.0000 0.0000 'International Tables Vol C Tables 4.2.6.8 and 6.1.1.4'
F F 0.0171 0.0103 'International Tables Vol C Tables 4.2.6.8 and 6.1.1.4'
S S 0.1246 0.1234 'International Tables Vol C Tables 4.2.6.8 and 6.1.1.4'
Bi Bi -4.1077 10.2566 'International Tables Vol C Tables 4.2.6.8 and 6.1.1.4'
N N 0.0061 0.0033 'International Tables Vol C Tables 4.2.6.8 and 6.1.1.4'
O O 0.0106 0.0060 'International Tables Vol C Tables 4.2.6.8 and 6.1.1.4'

loop_
_geom_angle_atom_site_label_1
_geom_angle_atom_site_label_2
_geom_angle_atom_site_label_3
_geom_angle
_geom_angle_site_symmetry_1
_geom_angle_site_symmetry_3
_geom_angle_publ_flag
C14_3 Bi1_1 S1_1 101.10(8) . 4 ?
C14_3 Bi1_1 S2_1 98.83(7) . 4 ?
S1_1 Bi1_1 S2_1 68.52(2) 4 4 ?
C14_3 Bi1_1 O5_5 87.0(3) . . ?
S1_1 Bi1_1 O5_5 144.5(3) 4 . ?
S2_1 Bi1_1 O5_5 76.1(3) 4 . ?
C14_3 Bi1_1 O5_15 82.7(4) . . ?
S1_1 Bi1_1 O5_15 147.7(5) 4 . ?
S2_1 Bi1_1 O5_15 79.2(5) 4 . ?
C14_3 Bi1_1 O2_14 80.6(7) . . ?
S1_1 Bi1_1 O2_14 76.1(6) 4 . ?
S2_1 Bi1_1 O2_14 143.9(6) 4 . ?
O5_15 Bi1_1 O2_14 135.7(8) . . ?
C1_1 N1_1 C2_2 123.7(2) . . ?
C1_1 N1_1 C9_3 120.0(2) . . ?
C2_2 N1_1 C9_3 115.8(2) . . ?
N1_1 C1_1 S1_1 119.1(2) . . ?
N1_1 C1_1 S2_1 121.9(2) . . ?
S1_1 C1_1 S2_1 119.06(18) . . ?
C1_1 S1_1 Bi1_1 86.31(11) . 4 ?
C1_1 S2_1 Bi1_1 85.95(10) . 4 ?
C7_2 C2_2 C3_2 120.3(3) . . ?
C7_2 C2_2 N1_1 119.3(3) . . ?
C3_2 C2_2 N1_1 120.3(3) . . ?
C2_2 C3_2 C4_2 119.3(3) . . ?
C2_2 C3_2 H3_2 120.3 . . ?
C4_2 C3_2 H3_2 120.3 . . ?
C5_2 C4_2 C3_2 121.5(3) . . ?
C5_2 C4_2 H4_2 119.2 . . ?
C3_2 C4_2 H4_2 119.2 . . ?
C4_2 C5_2 C6_2 118.1(3) . . ?
C4_2 C5_2 C8_2 121.8(3) . . ?
C6_2 C5_2 C8_2 120.0(3) . . ?
C7_2 C6_2 C5_2 121.4(3) . . ?
C7_2 C6_2 H6_2 119.3 . . ?
C5_2 C6_2 H6_2 119.3 . . ?
C6_2 C7_2 C2_2 119.3(3) . . ?
C6_2 C7_2 H7_2 120.3 . . ?
C2_2 C7_2 H7_2 120.3 . . ?
C5_2 C8_2 H8A_2 109.5 . . ?
C5_2 C8_2 H8B_2 109.5 . . ?
H8A_2 C8_2 H8B_2 109.5 . . ?
C5_2 C8_2 H8C_2 109.5 . . ?
H8A_2 C8_2 H8C_2 109.5 . . ?
H8B_2 C8_2 H8C_2 109.5 . . ?
C10_3 C9_3 C14_3 121.5(3) . . ?
C10_3 C9_3 N1_1 116.0(3) . . ?
C14_3 C9_3 N1_1 122.5(3) . . ?
C11_3 C10_3 C9_3 119.6(3) . . ?
C11_3 C10_3 H10_3 120.2 . . ?
C9_3 C10_3 H10_3 120.2 . . ?
C12_3 C11_3 C10_3 121.0(3) . . ?
C12_3 C11_3 H11_3 119.5 . . ?
C10_3 C11_3 H11_3 119.5 . . ?
C11_3 C12_3 C13_3 118.2(3) . . ?
C11_3 C12_3 C15_3 121.7(3) . . ?
C13_3 C12_3 C15_3 120.1(3) . . ?
C12_3 C13_3 C14_3 123.2(3) . . ?
C12_3 C13_3 H13_3 118.4 . . ?
C14_3 C13_3 H13_3 118.4 . . ?
C13_3 C14_3 C9_3 116.4(3) . . ?
C13_3 C14_3 Bi1_1 109.1(2) . . ?
C9_3 C14_3 Bi1_1 134.4(2) . . ?
C12_3 C15_3 H15A_3 109.5 . . ?
C12_3 C15_3 H15B_3 109.5 . . ?
H15A_3 C15_3 H15B_3 109.5 . . ?
C12_3 C15_3 H15C_3 109.5 . . ?
H15A_3 C15_3 H15C_3 109.5 . . ?
H15B_3 C15_3 H15C_3 109.5 . . ?
O2_4 C1_4 H1A_4 109.5 . . ?
O2_4 C1_4 H1B_4 109.5 . . ?
H1A_4 C1_4 H1B_4 109.5 . . ?
O2_4 C1_4 H1C_4 109.5 . . ?
H1A_4 C1_4 H1C_4 109.5 . . ?
H1B_4 C1_4 H1C_4 109.5 . . ?
C3_4 O2_4 C1_4 108.8(16) . . ?
O2_4 C3_4 C4_4 108.9(11) . . ?
O2_4 C3_4 H3A_4 109.9 . . ?
C4_4 C3_4 H3A_4 109.9 . . ?
O2_4 C3_4 H3B_4 109.9 . . ?
C4_4 C3_4 H3B_4 109.9 . . ?
H3A_4 C3_4 H3B_4 108.3 . . ?
O5_4 C4_4 C3_4 109.6(14) . . ?
O5_4 C4_4 H4A_4 109.7 . . ?
C3_4 C4_4 H4A_4 109.7 . . ?
O5_4 C4_4 H4B_4 109.8 . . ?
C3_4 C4_4 H4B_4 109.7 . . ?
H4A_4 C4_4 H4B_4 108.2 . . ?
C6_4 O5_4 C4_4 114.2(16) . . ?
O5_4 C6_4 C7_4 110.2(11) . . ?
O5_4 C6_4 H6A_4 109.6 . . ?
C7_4 C6_4 H6A_4 109.6 . . ?
O5_4 C6_4 H6B_4 109.6 . . ?
C7_4 C6_4 H6B_4 109.6 . . ?
H6A_4 C6_4 H6B_4 108.1 . . ?
C6_4 C7_4 O8_4 117.8(9) . . ?
C6_4 C7_4 H7A_4 107.9 . . ?
O8_4 C7_4 H7A_4 107.8 . . ?
C6_4 C7_4 H7B_4 107.8 . . ?
O8_4 C7_4 H7B_4 107.8 . . ?
H7A_4 C7_4 H7B_4 107.2 . . ?
C9_4 O8_4 C7_4 107.2(8) . . ?
O8_4 C9_4 H9A_4 109.5 . . ?
O8_4 C9_4 H9B_4 109.5 . . ?
H9A_4 C9_4 H9B_4 109.5 . . ?
O8_4 C9_4 H9C_4 109.5 . . ?
H9A_4 C9_4 H9C_4 109.5 . . ?
H9B_4 C9_4 H9C_4 109.5 . . ?
O2_14 C1_14 H1A_14 109.5 . . ?
O2_14 C1_14 H1B_14 109.5 . . ?
H1A_14 C1_14 H1B_14 109.5 . . ?
O2_14 C1_14 H1C_14 109.5 . . ?
H1A_14 C1_14 H1C_14 109.5 . . ?
H1B_14 C1_14 H1C_14 109.5 . . ?
C1_14 O2_14 C3_14 116(2) . . ?
C1_14 O2_14 Bi1_1 121.0(19) . . ?
C3_14 O2_14 Bi1_1 121.7(18) . . ?
O2_14 C3_14 C4_14 110.0(16) . . ?
O2_14 C3_14 H3A_14 109.7 . . ?
C4_14 C3_14 H3A_14 109.7 . . ?
O2_14 C3_14 H3B_14 109.7 . . ?
C4_14 C3_14 H3B_14 109.7 . . ?
H3A_14 C3_14 H3B_14 108.2 . . ?
O5_14 C4_14 C3_14 106(2) . . ?
O5_14 C4_14 H4A_14 110.5 . . ?
C3_14 C4_14 H4A_14 110.5 . . ?
O5_14 C4_14 H4B_14 110.5 . . ?
C3_14 C4_14 H4B_14 110.5 . . ?
H4A_14 C4_14 H4B_14 108.7 . . ?
C4_14 O5_14 C6_14 112(2) . . ?
C7_14 C6_14 O5_14 107.0(16) . . ?
C7_14 C6_14 H6A_14 110.3 . . ?
O5_14 C6_14 H6A_14 110.3 . . ?
C7_14 C6_14 H6B_14 110.3 . . ?
O5_14 C6_14 H6B_14 110.3 . . ?
H6A_14 C6_14 H6B_14 108.6 . . ?
O8_14 C7_14 C6_14 94.0(14) . . ?
O8_14 C7_14 H7A_14 112.9 . . ?
C6_14 C7_14 H7A_14 112.9 . . ?
O8_14 C7_14 H7B_14 112.9 . . ?
C6_14 C7_14 H7B_14 112.9 . . ?
H7A_14 C7_14 H7B_14 110.3 . . ?
C7_14 O8_14 C9_14 98.8(13) . . ?
O8_14 C9_14 H9A_14 109.5 . . ?
O8_14 C9_14 H9B_14 109.5 . . ?
H9A_14 C9_14 H9B_14 109.5 . . ?
O8_14 C9_14 H9C_14 109.5 . . ?
H9A_14 C9_14 H9C_14 109.5 . . ?
H9B_14 C9_14 H9C_14 109.5 . . ?
O6_5 S3_5 O4_5 118.8(14) . . ?
O6_5 S3_5 O5_5 113.5(14) . . ?
O4_5 S3_5 O5_5 107.7(11) . . ?
O6_5 S3_5 C22_5 107.6(10) . . ?
O4_5 S3_5 C22_5 98.5(11) . . ?
O5_5 S3_5 C22_5 109.5(10) . . ?
S3_5 O5_5 Bi1_1 107.6(7) . . ?
F1_5 C22_5 F2_5 108.3(5) . . ?
F1_5 C22_5 F3_5 108.3(5) . . ?
F2_5 C22_5 F3_5 108.1(5) . . ?
F1_5 C22_5 S3_5 111.0(7) . . ?
F2_5 C22_5 S3_5 111.1(8) . . ?
F3_5 C22_5 S3_5 109.9(7) . . ?
O5_15 S3_15 O4_15 120(2) . . ?
O5_15 S3_15 O6_15 117(2) . . ?
O4_15 S3_15 O6_15 113(2) . . ?
O5_15 S3_15 C22_15 92.7(16) . . ?
O4_15 S3_15 C22_15 113(2) . . ?
O6_15 S3_15 C22_15 96.5(15) . . ?
S3_15 O5_15 Bi1_1 106.9(13) . . ?
F1_15 C22_15 F2_15 107.1(11) . . ?
F1_15 C22_15 F3_15 107.7(11) . . ?
F2_15 C22_15 F3_15 108.3(10) . . ?
F1_15 C22_15 S3_15 113.8(12) . . ?
F2_15 C22_15 S3_15 109.2(13) . . ?
F3_15 C22_15 S3_15 110.4(12) . . ?

loop_
_geom_bond_atom_site_label_1
_geom_bond_atom_site_label_2
_geom_bond_distance
_geom_bond_site_symmetry_2
_geom_bond_publ_flag
Bi1_1 C14_3 2.305(3) . ?
Bi1_1 S1_1 2.6260(8) 4 ?
Bi1_1 S2_1 2.6354(7) 4 ?
Bi1_1 O5_5 2.685(3) . ?
Bi1_1 O5_15 2.687(4) . ?
Bi1_1 O2_14 2.73(4) . ?
N1_1 C1_1 1.332(4) . ?
N1_1 C2_2 1.453(3) . ?
N1_1 C9_3 1.454(4) . ?
C1_1 S1_1 1.716(3) . ?
C1_1 S2_1 1.720(3) . ?
C2_2 C7_2 1.389(4) . ?
C2_2 C3_2 1.390(4) . ?
C3_2 C4_2 1.390(4) . ?
C3_2 H3_2 0.9500 . ?
C4_2 C5_2 1.385(5) . ?
C4_2 H4_2 0.9500 . ?
C5_2 C6_2 1.396(5) . ?
C5_2 C8_2 1.511(4) . ?
C6_2 C7_2 1.388(4) . ?
C6_2 H6_2 0.9500 . ?
C7_2 H7_2 0.9500 . ?
C8_2 H8A_2 0.9800 . ?
C8_2 H8B_2 0.9800 . ?
C8_2 H8C_2 0.9800 . ?
C9_3 C10_3 1.392(4) . ?
C9_3 C14_3 1.399(4) . ?
C10_3 C11_3 1.388(4) . ?
C10_3 H10_3 0.9500 . ?
C11_3 C12_3 1.376(5) . ?
C11_3 H11_3 0.9500 . ?
C12_3 C13_3 1.391(4) . ?
C12_3 C15_3 1.506(4) . ?
C13_3 C14_3 1.399(4) . ?
C13_3 H13_3 0.9500 . ?
C15_3 H15A_3 0.9800 . ?
C15_3 H15B_3 0.9800 . ?
C15_3 H15C_3 0.9800 . ?
C1_4 O2_4 1.42(2) . ?
C1_4 H1A_4 0.9800 . ?
C1_4 H1B_4 0.9800 . ?
C1_4 H1C_4 0.9800 . ?
O2_4 C3_4 1.39(2) . ?
C3_4 C4_4 1.504(12) . ?
C3_4 H3A_4 0.9900 . ?
C3_4 H3B_4 0.9900 . ?
C4_4 O5_4 1.43(2) . ?
C4_4 H4A_4 0.9900 . ?
C4_4 H4B_4 0.9900 . ?
O5_4 C6_4 1.37(2) . ?
C6_4 C7_4 1.508(11) . ?
C6_4 H6A_4 0.9900 . ?
C6_4 H6B_4 0.9900 . ?
C7_4 O8_4 1.548(14) . ?
C7_4 H7A_4 0.9900 . ?
C7_4 H7B_4 0.9900 . ?
O8_4 C9_4 1.402(12) . ?
C9_4 H9A_4 0.9800 . ?
C9_4 H9B_4 0.9800 . ?
C9_4 H9C_4 0.9800 . ?
C1_14 O2_14 1.45(3) . ?
C1_14 H1A_14 0.9800 . ?
C1_14 H1B_14 0.9800 . ?
C1_14 H1C_14 0.9800 . ?
O2_14 C3_14 1.47(3) . ?
C3_14 C4_14 1.486(17) . ?
C3_14 H3A_14 0.9900 . ?
C3_14 H3B_14 0.9900 . ?
C4_14 O5_14 1.39(3) . ?
C4_14 H4A_14 0.9900 . ?
C4_14 H4B_14 0.9900 . ?
O5_14 C6_14 1.49(3) . ?
C6_14 C7_14 1.480(17) . ?
C6_14 H6A_14 0.9900 . ?
C6_14 H6B_14 0.9900 . ?
C7_14 O8_14 1.34(2) . ?
C7_14 H7A_14 0.9900 . ?
C7_14 H7B_14 0.9900 . ?
O8_14 C9_14 1.483(18) . ?
C9_14 H9A_14 0.9800 . ?
C9_14 H9B_14 0.9800 . ?
C9_14 H9C_14 0.9800 . ?
S3_5 O6_5 1.37(2) . ?
S3_5 O4_5 1.49(2) . ?
S3_5 O5_5 1.52(2) . ?
S3_5 C22_5 1.826(19) . ?
C22_5 F1_5 1.329(6) . ?
C22_5 F2_5 1.331(6) . ?
C22_5 F3_5 1.331(6) . ?
S3_15 O5_15 1.38(3) . ?
S3_15 O4_15 1.40(4) . ?
S3_15 O6_15 1.54(3) . ?
S3_15 C22_15 1.82(3) . ?
C22_15 F1_15 1.314(15) . ?
C22_15 F2_15 1.343(14) . ?
C22_15 F3_15 1.367(15) . ?
